data_7046816
loop_
_publ_author_name
'de Bruin-Dickason, Caspar N'
'Boutland, Aaron J.'
'Dange, Deepak'
'Deacon, Glen B.'
'Jones, Cameron'

_publ_section_title
;
 Redox transmetallation approaches to the synthesis of extremely bulky
 amido-lanthanoid(ii) and -calcium(ii) complexes.
;
_journal_issue 28
_journal_name_full 'Dalton transactions (Cambridge, England : 2003)'
_journal_page_first 9512
_journal_page_last 9520
_journal_paper_doi 10.1039/c8dt02138d
_journal_volume 47
_journal_year 2018
_chemical_formula_sum 'C64 H64 Eu N O2 Si'
_chemical_formula_weight 1059.21
_space_group_IT_number 14
_space_group_name_Hall '-P 2yn'
_space_group_name_H-M_alt 'P 1 21/n 1'
_symmetry_cell_setting monoclinic
_symmetry_space_group_name_Hall '-P 2yn'
_symmetry_space_group_name_H-M 'P 1 21/n 1'
_atom_sites_solution_hydrogens geom
_atom_sites_solution_primary direct
_atom_sites_solution_secondary difmap
_audit_creation_method SHELXL-97
_audit_update_record
;
2018-05-25 deposited with the CCDC.
2018-06-22 downloaded from the CCDC.
;
_cell_angle_alpha 90.00
_cell_angle_beta 93.42(3)
_cell_angle_gamma 90.00
_cell_formula_units_Z 4
_cell_length_a 10.421(2)
_cell_length_b 21.831(4)
_cell_length_c 22.608(5)
_cell_measurement_reflns_used 12242
_cell_measurement_temperature 123(2)
_cell_measurement_theta_max 27.94
_cell_measurement_theta_min 2.03
_cell_volume 5134.2(18)
_computing_cell_refinement 'Bruker SAINT'
_computing_data_collection 'Bruker APEX2'
_computing_data_reduction 'Bruker SAINT'
_computing_molecular_graphics 'Bruker SHELXTL'
_computing_publication_material 'Bruker SHELXTL'
_computing_structure_refinement 'SHELXL-97 (Sheldrick, 1997)'
_computing_structure_solution 'SHELXS-97 (Sheldrick 2008)'
_diffrn_ambient_temperature 123(2)
_diffrn_measured_fraction_theta_full 0.993
_diffrn_measured_fraction_theta_max 0.993
_diffrn_measurement_device_type 'Bruker Apex X8'
_diffrn_radiation_monochromator graphite
_diffrn_radiation_source 'fine-focus sealed tube'
_diffrn_radiation_type MoK\a
_diffrn_radiation_wavelength 0.71073
_diffrn_reflns_av_R_equivalents 0.0791
_diffrn_reflns_av_sigmaI/netI 0.0361
_diffrn_reflns_limit_h_max 13
_diffrn_reflns_limit_h_min -13
_diffrn_reflns_limit_k_max 28
_diffrn_reflns_limit_k_min -28
_diffrn_reflns_limit_l_max 28
_diffrn_reflns_limit_l_min -29
_diffrn_reflns_number 89878
_diffrn_reflns_theta_full 27.94
_diffrn_reflns_theta_max 27.94
_diffrn_reflns_theta_min 2.03
_exptl_absorpt_coefficient_mu 1.291
_exptl_absorpt_correction_T_max 0.881
_exptl_absorpt_correction_T_min 0.819
_exptl_absorpt_correction_type multi-scan
_exptl_absorpt_process_details 'Sortav (Blessing)'
_exptl_crystal_colour red
_exptl_crystal_density_diffrn 1.370
_exptl_crystal_density_method 'not measured'
_exptl_crystal_description block
_exptl_crystal_F_000 2192
_exptl_crystal_size_max 0.16
_exptl_crystal_size_mid 0.13
_exptl_crystal_size_min 0.10
_refine_diff_density_max 1.545
_refine_diff_density_min -1.150
_refine_diff_density_rms 0.098
_refine_ls_extinction_coef 0.009(3)
_refine_ls_extinction_expression Fc^*^=kFc[1+0.001xFc^2^\l^3^/sin(2\q)]^-1/4^
_refine_ls_extinction_method SHELXL
_refine_ls_goodness_of_fit_ref 1.017
_refine_ls_hydrogen_treatment constr
_refine_ls_matrix_type full
_refine_ls_number_parameters 648
_refine_ls_number_reflns 12242
_refine_ls_number_restraints 29
_refine_ls_restrained_S_all 6.125
_refine_ls_R_factor_all 0.0726
_refine_ls_R_factor_gt 0.0532
_refine_ls_shift/su_max 0.000
_refine_ls_shift/su_mean 0.000
_refine_ls_structure_factor_coef Fsqd
_refine_ls_weighting_details 'calc w=1/[\s^2^(Fo^2^)+(0.0680P)^2^+10.0076P] where P=(Fo^2^+2Fc^2^)/3'
_refine_ls_weighting_scheme calc
_refine_ls_wR_factor_gt 0.1317
_refine_ls_wR_factor_ref 0.1441
_reflns_number_gt 9403
_reflns_number_total 12242
_reflns_threshold_expression >2sigma(I)
_cod_data_source_file c8dt02138d2.cif
_cod_data_source_block compound2
_cod_depositor_comments 'Adding full bibliography for 7046810--7046818.cif.'
_cod_original_sg_symbol_H-M P2(1)/n
_cod_database_code 7046816

loop_
_symmetry_equiv_pos_as_xyz
'x, y, z'
'-x+1/2, y+1/2, -z+1/2'
'-x, -y, -z'
'x-1/2, -y-1/2, z-1/2'

loop_
_atom_site_label
_atom_site_type_symbol
_atom_site_fract_x
_atom_site_fract_y
_atom_site_fract_z
_atom_site_U_iso_or_equiv
_atom_site_adp_type
_atom_site_occupancy
_atom_site_symmetry_multiplicity
_atom_site_calc_flag
_atom_site_refinement_flags
_atom_site_disorder_assembly
_atom_site_disorder_group
Eu1 Eu 0.21459(13) 0.70216(7) 0.22916(5) 0.0475(6) Uani 1 1 d . A .
Si1 Si 0.0594(7) 0.6924(3) 0.3534(3) 0.0390(15) Uani 1 1 d . A .
O1 O 0.381(2) 0.6535(10) 0.1646(10) 0.070(6) Uani 1 1 d D . .
N1 N 0.0676(18) 0.7453(10) 0.3001(8) 0.038(4) Uani 1 1 d . . .
C1 C -0.002(2) 0.7973(12) 0.2808(11) 0.041(5) Uani 1 1 d . A .
O2 O 0.4022(18) 0.7624(11) 0.2747(9) 0.060(5) Uani 1 1 d . . .
C2 C -0.025(3) 0.8069(12) 0.2183(12) 0.046(6) Uani 1 1 d . . .
C3 C -0.093(3) 0.8582(14) 0.1971(13) 0.058(7) Uani 1 1 d . A .
H3 H -0.1064 0.8634 0.1555 0.070 Uiso 1 1 calc R . .
C4 C -0.142(3) 0.9014(14) 0.2337(15) 0.066(9) Uani 1 1 d . . .
C5 C -0.116(3) 0.8937(14) 0.2937(14) 0.057(7) Uani 1 1 d . A .
H5 H -0.1472 0.9236 0.3198 0.068 Uiso 1 1 calc R . .
C6 C -0.046(2) 0.8441(12) 0.3182(11) 0.042(5) Uani 1 1 d . . .
C7 C 0.030(3) 0.7652(13) 0.1732(11) 0.049(6) Uani 1 1 d . A .
C8 C -0.027(3) 0.7064(14) 0.1624(12) 0.052(6) Uani 1 1 d . . .
C9 C 0.031(3) 0.6578(15) 0.1306(12) 0.058(7) Uani 1 1 d . A .
H9 H 0.1099 0.6650 0.1132 0.070 Uiso 1 1 calc R . .
C10 C -0.027(4) 0.6008(15) 0.1247(13) 0.063(8) Uani 1 1 d . . .
H10 H 0.0143 0.5702 0.1026 0.076 Uiso 1 1 calc R A .
C11 C -0.139(4) 0.5866(17) 0.1491(16) 0.073(10) Uani 1 1 d . A .
H11 H -0.1769 0.5472 0.1442 0.088 Uiso 1 1 calc R . .
C12 C -0.198(4) 0.6326(16) 0.1821(16) 0.069(9) Uani 1 1 d . . .
H12 H -0.2757 0.6241 0.2002 0.082 Uiso 1 1 calc R A .
C13 C -0.142(3) 0.6904(14) 0.1881(14) 0.057(7) Uani 1 1 d . A .
H13 H -0.1839 0.7204 0.2106 0.068 Uiso 1 1 calc R . .
C14 C 0.130(3) 0.7924(13) 0.1390(12) 0.051(6) Uani 1 1 d . . .
C15 C 0.156(3) 0.7757(15) 0.0799(12) 0.057(7) Uani 1 1 d . A .
H15 H 0.1059 0.7443 0.0607 0.068 Uiso 1 1 calc R . .
C16 C 0.251(3) 0.8039(15) 0.0495(14) 0.061(8) Uani 1 1 d . . .
H16 H 0.2639 0.7923 0.0098 0.073 Uiso 1 1 calc R A .
C17 C 0.327(3) 0.8486(15) 0.0763(14) 0.062(8) Uani 1 1 d . A .
H17 H 0.3938 0.8671 0.0556 0.075 Uiso 1 1 calc R . .
C18 C 0.307(3) 0.8663(15) 0.1331(14) 0.061(7) Uani 1 1 d . . .
H18 H 0.3588 0.8973 0.1516 0.073 Uiso 1 1 calc R A .
C19 C 0.210(3) 0.8391(14) 0.1638(13) 0.055(7) Uani 1 1 d . A .
H19 H 0.1978 0.8524 0.2030 0.066 Uiso 1 1 calc R . .
C20 C -0.009(2) 0.8450(12) 0.3842(11) 0.041(5) Uani 1 1 d . A .
H20 H 0.0029 0.8014 0.3970 0.050 Uiso 1 1 calc R . .
C21 C 0.120(2) 0.8770(12) 0.3976(10) 0.041(5) Uani 1 1 d . . .
C22 C 0.196(2) 0.8614(13) 0.4483(11) 0.044(5) Uani 1 1 d . A .
H22 H 0.1687 0.8297 0.4734 0.053 Uiso 1 1 calc R . .
C23 C 0.311(3) 0.8911(13) 0.4627(12) 0.048(6) Uani 1 1 d . . .
H23 H 0.3618 0.8797 0.4973 0.058 Uiso 1 1 calc R A .
C24 C 0.352(3) 0.9368(14) 0.4270(13) 0.053(6) Uani 1 1 d . A .
H24 H 0.4315 0.9569 0.4367 0.063 Uiso 1 1 calc R . .
C25 C 0.279(3) 0.9537(14) 0.3771(13) 0.052(6) Uani 1 1 d . . .
H25 H 0.3063 0.9862 0.3530 0.063 Uiso 1 1 calc R A .
C26 C 0.164(2) 0.9233(13) 0.3618(11) 0.047(6) Uani 1 1 d . A .
H26 H 0.1156 0.9343 0.3265 0.057 Uiso 1 1 calc R . .
C27 C -0.114(2) 0.8723(13) 0.4207(12) 0.046(6) Uani 1 1 d . . .
C28 C -0.220(3) 0.8367(15) 0.4323(13) 0.053(6) Uani 1 1 d . A .
H28 H -0.2250 0.7955 0.4188 0.064 Uiso 1 1 calc R . .
C29 C -0.319(3) 0.8611(17) 0.4636(14) 0.062(8) Uani 1 1 d . . .
H29 H -0.3919 0.8366 0.4705 0.074 Uiso 1 1 calc R A .
C30 C -0.313(3) 0.9196(16) 0.4845(14) 0.059(7) Uani 1 1 d . A .
H30 H -0.3801 0.9356 0.5064 0.071 Uiso 1 1 calc R . .
C31 C -0.207(3) 0.9557(16) 0.4733(14) 0.063(8) Uani 1 1 d . . .
H31 H -0.2025 0.9968 0.4870 0.076 Uiso 1 1 calc R A .
C32 C -0.109(3) 0.9314(14) 0.4421(14) 0.057(7) Uani 1 1 d . A .
H32 H -0.0358 0.9561 0.4353 0.068 Uiso 1 1 calc R . .
C33 C -0.106(3) 0.6655(12) 0.3710(11) 0.045(5) Uani 1 1 d . . .
C34 C -0.120(3) 0.6146(14) 0.4075(12) 0.052(6) Uani 1 1 d . A .
H34 H -0.0456 0.5933 0.4225 0.062 Uiso 1 1 calc R . .
C35 C -0.241(3) 0.5943(15) 0.4223(14) 0.063(8) Uani 1 1 d . . .
H35 H -0.2479 0.5596 0.4472 0.075 Uiso 1 1 calc R A .
C36 C -0.349(3) 0.6247(16) 0.4006(15) 0.062(8) Uani 1 1 d . A .
H36 H -0.4312 0.6115 0.4113 0.074 Uiso 1 1 calc R . .
C37 C -0.339(3) 0.6738(17) 0.3636(16) 0.064(8) Uani 1 1 d . . .
H37 H -0.4139 0.6944 0.3483 0.076 Uiso 1 1 calc R A .
C38 C -0.218(3) 0.6933(14) 0.3487(14) 0.054(7) Uani 1 1 d . A .
H38 H -0.2124 0.7270 0.3223 0.064 Uiso 1 1 calc R . .
C39 C 0.139(3) 0.6205(12) 0.3234(10) 0.044(5) Uani 1 1 d . . .
C40 C 0.068(3) 0.5855(14) 0.2813(13) 0.052(6) Uani 1 1 d . A .
H40 H -0.0147 0.5997 0.2673 0.063 Uiso 1 1 calc R . .
C41 C 0.113(3) 0.5311(14) 0.2593(14) 0.059(7) Uani 1 1 d . . .
H41 H 0.0612 0.5084 0.2310 0.071 Uiso 1 1 calc R A .
C42 C 0.231(4) 0.5100(15) 0.2781(13) 0.064(8) Uani 1 1 d . A .
H42 H 0.2619 0.4722 0.2634 0.077 Uiso 1 1 calc R . .
C43 C 0.307(4) 0.5434(19) 0.3184(15) 0.081(12) Uani 1 1 d . . .
H43 H 0.3903 0.5293 0.3307 0.097 Uiso 1 1 calc R A .
C44 C 0.260(3) 0.5983(17) 0.3411(14) 0.069(9) Uani 1 1 d . A .
H44 H 0.3126 0.6208 0.3693 0.083 Uiso 1 1 calc R . .
C45 C 0.153(3) 0.7069(12) 0.4270(11) 0.044(5) Uani 1 1 d . . .
C46 C 0.097(3) 0.7040(13) 0.4815(12) 0.050(6) Uani 1 1 d . A .
H46 H 0.0071 0.6961 0.4828 0.060 Uiso 1 1 calc R . .
C47 C 0.172(3) 0.7127(14) 0.5345(12) 0.058(7) Uani 1 1 d . . .
H47 H 0.1332 0.7112 0.5714 0.069 Uiso 1 1 calc R A .
C48 C 0.302(3) 0.7233(16) 0.5337(13) 0.062(8) Uani 1 1 d . A .
H48 H 0.3521 0.7291 0.5697 0.075 Uiso 1 1 calc R . .
C49 C 0.358(3) 0.7254(16) 0.4801(14) 0.059(7) Uani 1 1 d . . .
H49 H 0.4485 0.7319 0.4793 0.071 Uiso 1 1 calc R A .
C50 C 0.284(3) 0.7181(13) 0.4275(12) 0.051(6) Uani 1 1 d . A .
H50 H 0.3245 0.7207 0.3909 0.061 Uiso 1 1 calc R . .
C51 C 0.520(3) 0.767(2) 0.2429(19) 0.075(10) Uani 1 1 d . A .
H51A H 0.4990 0.7760 0.2005 0.090 Uiso 1 1 calc R . .
H51B H 0.5693 0.7286 0.2463 0.090 Uiso 1 1 calc R . .
C52 C 0.393(4) 0.8163(18) 0.3110(17) 0.076(10) Uani 1 1 d . A .
H52A H 0.4084 0.8056 0.3534 0.091 Uiso 1 1 calc R . .
H52B H 0.3059 0.8345 0.3053 0.091 Uiso 1 1 calc R . .
C53 C 0.491(3) 0.8599(18) 0.2925(18) 0.073(9) Uani 1 1 d . . .
H53A H 0.5248 0.8854 0.3262 0.088 Uiso 1 1 calc R A .
H53B H 0.4565 0.8870 0.2602 0.088 Uiso 1 1 calc R . .
C54 C 0.593(4) 0.818(2) 0.271(3) 0.100(16) Uani 1 1 d . A .
H54A H 0.6458 0.8393 0.2426 0.120 Uiso 1 1 calc R . .
H54B H 0.6500 0.8033 0.3050 0.120 Uiso 1 1 calc R . .
C55 C 0.440(7) 0.598(3) 0.180(3) 0.052(17) Uani 0.52(12) 1 d PD A 1
H55A H 0.3765 0.5680 0.1926 0.062 Uiso 0.52(12) 1 calc PR A 1
H55B H 0.5067 0.6040 0.2125 0.062 Uiso 0.52(12) 1 calc PR A 1
C55A C 0.394(14) 0.591(4) 0.154(6) 0.09(3) Uani 0.48(12) 1 d PD A 2
H55C H 0.3094 0.5717 0.1443 0.105 Uiso 0.48(12) 1 calc PR A 2
H55D H 0.4348 0.5701 0.1893 0.105 Uiso 0.48(12) 1 calc PR A 2
C56 C 0.500(10) 0.576(5) 0.125(4) 0.05(2) Uani 0.52(12) 1 d PD A 1
H56A H 0.4431 0.5473 0.1020 0.066 Uiso 0.52(12) 1 calc PR A 1
H56B H 0.5842 0.5562 0.1342 0.066 Uiso 0.52(12) 1 calc PR A 1
C56A C 0.478(13) 0.585(7) 0.103(6) 0.08(4) Uani 0.48(12) 1 d PD A 2
H56C H 0.4371 0.5559 0.0734 0.097 Uiso 0.48(12) 1 calc PR A 2
H56D H 0.5618 0.5672 0.1168 0.097 Uiso 0.48(12) 1 calc PR A 2
C57 C 0.517(7) 0.636(3) 0.090(3) 0.056(19) Uani 0.52(12) 1 d PD A 1
H57A H 0.6089 0.6434 0.0845 0.067 Uiso 0.52(12) 1 calc PR A 1
H57B H 0.4705 0.6334 0.0508 0.067 Uiso 0.52(12) 1 calc PR A 1
C57A C 0.500(18) 0.645(8) 0.073(10) 0.19(10) Uani 0.48(12) 1 d PDU A 2
H57C H 0.5853 0.6633 0.0834 0.234 Uiso 0.48(12) 1 calc PR A 2
H57D H 0.4836 0.6438 0.0290 0.234 Uiso 0.48(12) 1 calc PR A 2
C58 C 0.463(10) 0.688(4) 0.125(4) 0.08(3) Uani 0.52(12) 1 d PD A 1
H58A H 0.5316 0.7111 0.1479 0.098 Uiso 0.52(12) 1 calc PR A 1
H58B H 0.4120 0.7170 0.0993 0.098 Uiso 0.52(12) 1 calc PR A 1
C58A C 0.398(7) 0.672(3) 0.103(3) 0.053(19) Uani 0.48(12) 1 d PD A 2
H58C H 0.3167 0.6627 0.0797 0.064 Uiso 0.48(12) 1 calc PR A 2
H58D H 0.4097 0.7167 0.1025 0.064 Uiso 0.48(12) 1 calc PR A 2
C59 C -0.223(5) 0.9551(18) 0.209(2) 0.099(14) Uani 1 1 d DU A .
H59 H -0.2793 0.9625 0.2431 0.118 Uiso 1 1 calc R B 1
C60 C -0.320(3) 0.9409(17) 0.1616(16) 0.072(9) Uani 1 1 d . . .
H60A H -0.3651 0.9785 0.1493 0.108 Uiso 1 1 calc R A .
H60B H -0.3811 0.9111 0.1757 0.108 Uiso 1 1 calc R . .
H60C H -0.2770 0.9237 0.1279 0.108 Uiso 1 1 calc R . .
C61 C -0.154(8) 1.010(3) 0.209(4) 0.07(2) Uiso 0.58(15) 1 d PD A 1
H61A H -0.2137 1.0441 0.1985 0.107 Uiso 0.58(15) 1 calc PR A 1
H61B H -0.0889 1.0079 0.1797 0.107 Uiso 0.58(15) 1 calc PR A 1
H61C H -0.1129 1.0179 0.2483 0.107 Uiso 0.58(15) 1 calc PR A 1
C61A C -0.204(11) 1.014(3) 0.234(5) 0.07(3) Uiso 0.42(15) 1 d PD A 2
H61D H -0.1117 1.0223 0.2409 0.102 Uiso 0.42(15) 1 calc PR A 2
H61E H -0.2454 1.0170 0.2719 0.102 Uiso 0.42(15) 1 calc PR A 2
H61F H -0.2418 1.0451 0.2066 0.102 Uiso 0.42(15) 1 calc PR A 2
C62 C -0.563(7) 0.554(4) 0.520(3) 0.15(2) Uiso 1 1 d D . .
H62 H -0.5970 0.5904 0.5353 0.183 Uiso 1 1 calc R . .
C63 C -0.439(5) 0.533(2) 0.537(2) 0.094(13) Uiso 1 1 d D . .
H63 H -0.3959 0.5585 0.5653 0.113 Uiso 1 1 calc R . .
C64 C -0.364(7) 0.485(3) 0.522(3) 0.14(2) Uiso 1 1 d D . .
H64 H -0.2787 0.4776 0.5373 0.167 Uiso 1 1 calc R . .

loop_
_atom_site_aniso_label
_atom_site_aniso_U_11
_atom_site_aniso_U_22
_atom_site_aniso_U_33
_atom_site_aniso_U_23
_atom_site_aniso_U_13
_atom_site_aniso_U_12
Eu1 0.0446(8) 0.0649(10) 0.0332(8) -0.0012(6) 0.0041(5) 0.0080(6)
Si1 0.039(3) 0.045(4) 0.033(3) -0.002(3) 0.000(2) 0.001(3)
O1 0.091(17) 0.063(14) 0.060(13) 0.006(11) 0.032(12) 0.021(12)
N1 0.034(9) 0.045(11) 0.036(9) 0.000(8) 0.001(7) 0.004(8)
C1 0.038(12) 0.045(13) 0.039(12) 0.001(10) -0.004(9) -0.001(10)
O2 0.042(10) 0.078(15) 0.060(12) -0.002(11) 0.005(9) 0.000(10)
C2 0.047(14) 0.050(15) 0.041(13) -0.001(10) -0.005(10) -0.002(11)
C3 0.068(19) 0.051(16) 0.052(16) 0.002(13) -0.021(14) 0.003(14)
C4 0.07(2) 0.049(16) 0.069(19) -0.008(14) -0.032(16) 0.011(14)
C5 0.055(16) 0.046(15) 0.066(17) -0.012(13) -0.018(13) 0.010(12)
C6 0.036(12) 0.046(14) 0.045(13) -0.002(10) -0.004(10) 0.000(10)
C7 0.063(16) 0.051(15) 0.033(12) -0.001(10) -0.005(11) 0.001(13)
C8 0.059(16) 0.061(17) 0.035(12) -0.002(11) -0.008(11) 0.005(13)
C9 0.08(2) 0.061(18) 0.037(13) -0.002(12) -0.006(13) 0.006(15)
C10 0.08(2) 0.059(18) 0.046(15) -0.011(13) -0.007(14) 0.004(16)
C11 0.09(3) 0.06(2) 0.07(2) -0.013(16) -0.008(19) -0.013(18)
C12 0.07(2) 0.07(2) 0.07(2) -0.011(16) -0.004(16) -0.006(16)
C13 0.059(17) 0.057(18) 0.052(16) -0.009(13) -0.011(13) -0.003(13)
C14 0.058(16) 0.056(16) 0.038(13) 0.007(11) -0.009(11) 0.009(13)
C15 0.066(18) 0.062(17) 0.041(14) 0.004(12) -0.006(12) 0.006(14)
C16 0.08(2) 0.062(19) 0.042(14) 0.005(13) 0.004(14) 0.008(16)
C17 0.068(19) 0.061(19) 0.057(17) 0.008(14) 0.007(14) 0.010(15)
C18 0.070(19) 0.056(18) 0.056(17) 0.005(14) -0.003(14) -0.002(15)
C19 0.063(17) 0.058(17) 0.044(14) 0.000(12) -0.002(12) 0.001(14)
C20 0.038(12) 0.044(13) 0.042(12) -0.006(10) 0.005(9) 0.001(10)
C21 0.038(12) 0.048(14) 0.037(11) -0.006(10) 0.005(9) 0.004(10)
C22 0.045(13) 0.051(14) 0.037(12) -0.004(10) 0.002(10) 0.002(11)
C23 0.046(14) 0.055(16) 0.043(13) -0.005(11) -0.006(10) 0.004(12)
C24 0.040(13) 0.056(17) 0.062(17) -0.005(13) -0.005(12) -0.002(12)
C25 0.045(14) 0.058(17) 0.054(15) 0.006(13) 0.007(12) -0.006(12)
C26 0.041(13) 0.060(16) 0.040(13) 0.002(11) 0.000(10) 0.001(11)
C27 0.039(12) 0.052(15) 0.048(13) -0.004(11) 0.007(10) 0.003(11)
C28 0.046(14) 0.059(17) 0.056(16) 0.000(13) 0.007(12) -0.002(12)
C29 0.042(15) 0.09(2) 0.058(17) 0.005(16) 0.009(12) -0.004(14)
C30 0.043(14) 0.08(2) 0.057(17) -0.004(15) 0.011(12) 0.011(14)
C31 0.063(18) 0.061(19) 0.066(19) -0.008(15) 0.015(15) 0.012(15)
C32 0.051(15) 0.054(17) 0.068(18) -0.005(14) 0.016(13) 0.002(13)
C33 0.046(13) 0.049(14) 0.038(12) -0.007(10) 0.005(10) -0.006(11)
C34 0.055(16) 0.053(16) 0.048(14) -0.002(12) 0.003(12) -0.004(12)
C35 0.08(2) 0.057(18) 0.055(17) -0.003(14) 0.012(15) -0.020(16)
C36 0.053(17) 0.07(2) 0.066(18) -0.011(15) 0.011(14) -0.016(15)
C37 0.042(15) 0.07(2) 0.08(2) -0.007(17) 0.004(14) -0.007(14)
C38 0.045(14) 0.057(17) 0.059(17) -0.004(13) 0.001(12) -0.004(12)
C39 0.050(14) 0.046(14) 0.035(11) 0.004(10) 0.002(10) 0.003(11)
C40 0.052(15) 0.053(16) 0.052(15) -0.010(12) 0.004(12) -0.001(12)
C41 0.063(18) 0.051(16) 0.065(18) -0.011(14) 0.018(14) -0.006(13)
C42 0.09(2) 0.051(17) 0.050(16) 0.005(13) 0.020(15) 0.019(16)
C43 0.09(3) 0.09(3) 0.053(18) -0.009(18) -0.010(17) 0.05(2)
C44 0.07(2) 0.08(2) 0.050(16) -0.016(15) -0.018(14) 0.031(18)
C45 0.052(14) 0.043(13) 0.036(12) 0.000(10) 0.000(10) 0.006(11)
C46 0.058(16) 0.051(15) 0.041(13) -0.003(11) 0.003(11) 0.001(12)
C47 0.08(2) 0.059(18) 0.035(13) -0.002(11) 0.001(13) 0.002(15)
C48 0.08(2) 0.065(19) 0.042(15) 0.002(13) -0.017(14) -0.001(16)
C49 0.051(16) 0.066(19) 0.058(17) 0.002(14) -0.013(13) -0.007(14)
C50 0.054(15) 0.056(16) 0.041(13) 0.001(11) -0.003(11) 0.000(12)
C51 0.042(16) 0.09(3) 0.10(3) 0.01(2) 0.016(16) 0.008(16)
C52 0.08(2) 0.08(2) 0.07(2) -0.012(18) 0.022(19) -0.018(19)
C53 0.06(2) 0.07(2) 0.08(2) 0.013(19) 0.010(17) -0.002(17)
C54 0.06(2) 0.07(3) 0.17(5) 0.02(3) 0.00(3) 0.003(19)
C55 0.06(4) 0.06(4) 0.04(3) 0.00(3) 0.01(3) 0.00(3)
C55A 0.11(9) 0.07(5) 0.09(8) 0.00(5) 0.03(7) 0.00(5)
C56 0.06(5) 0.05(4) 0.05(4) 0.00(3) 0.01(3) 0.01(3)
C56A 0.08(7) 0.08(8) 0.08(8) -0.02(7) 0.02(7) 0.01(5)
C57 0.07(4) 0.07(4) 0.04(3) 0.00(3) 0.03(3) 0.00(3)
C57A 0.20(11) 0.19(11) 0.19(11) 0.00(4) 0.01(4) -0.01(4)
C58 0.06(5) 0.10(6) 0.08(6) 0.03(5) 0.02(5) 0.01(4)
C58A 0.05(4) 0.06(4) 0.04(3) 0.01(3) -0.01(3) 0.00(3)
C59 0.12(3) 0.06(2) 0.11(3) -0.010(19) -0.06(2) 0.03(2)
C60 0.07(2) 0.07(2) 0.07(2) 0.010(17) -0.018(17) 0.008(17)

loop_
_atom_type_symbol
_atom_type_description
_atom_type_scat_dispersion_real
_atom_type_scat_dispersion_imag
_atom_type_scat_source
C C 0.0033 0.0016 'International Tables Vol C Tables 4.2.6.8 and 6.1.1.4'
H H 0.0000 0.0000 'International Tables Vol C Tables 4.2.6.8 and 6.1.1.4'
Eu Eu -0.1578 3.6682 'International Tables Vol C Tables 4.2.6.8 and 6.1.1.4'
N N 0.0061 0.0033 'International Tables Vol C Tables 4.2.6.8 and 6.1.1.4'
O O 0.0106 0.0060 'International Tables Vol C Tables 4.2.6.8 and 6.1.1.4'
Si Si 0.0817 0.0704 'International Tables Vol C Tables 4.2.6.8 and 6.1.1.4'

loop_
_geom_angle_atom_site_label_1
_geom_angle_atom_site_label_2
_geom_angle_atom_site_label_3
_geom_angle
_geom_angle_site_symmetry_1
_geom_angle_site_symmetry_3
N1 Eu1 O2 91.8(7) . .
N1 Eu1 O1 174.2(7) . .
O2 Eu1 O1 85.1(8) . .
N1 Eu1 C7 69.4(7) . .
O2 Eu1 C7 116.8(8) . .
O1 Eu1 C7 116.4(8) . .
N1 Eu1 C8 76.6(7) . .
O2 Eu1 C8 146.6(8) . .
O1 Eu1 C8 108.5(8) . .
C7 Eu1 C8 29.8(9) . .
N1 Eu1 C39 63.5(7) . .
O2 Eu1 C39 104.8(7) . .
O1 Eu1 C39 112.5(7) . .
C7 Eu1 C39 116.7(8) . .
C8 Eu1 C39 97.9(8) . .
N1 Eu1 C14 91.3(8) . .
O2 Eu1 C14 97.3(8) . .
O1 Eu1 C14 93.9(8) . .
C7 Eu1 C14 29.9(9) . .
C8 Eu1 C14 52.6(9) . .
C39 Eu1 C14 146.5(8) . .
N1 Eu1 C9 102.1(8) . .
O2 Eu1 C9 155.9(8) . .
O1 Eu1 C9 82.4(9) . .
C7 Eu1 C9 52.9(8) . .
C8 Eu1 C9 28.1(8) . .
C39 Eu1 C9 99.0(8) . .
C14 Eu1 C9 63.2(8) . .
N1 Eu1 C40 74.8(7) . .
O2 Eu1 C40 129.4(7) . .
O1 Eu1 C40 103.4(7) . .
C7 Eu1 C40 103.8(9) . .
C8 Eu1 C40 78.3(8) . .
C39 Eu1 C40 25.7(7) . .
C14 Eu1 C40 130.9(8) . .
C9 Eu1 C40 73.9(8) . .
N1 Eu1 Si1 29.0(5) . .
O2 Eu1 Si1 95.3(5) . .
O1 Eu1 Si1 146.4(5) . .
C7 Eu1 Si1 93.5(6) . .
C8 Eu1 Si1 89.4(6) . .
C39 Eu1 Si1 35.0(5) . .
C14 Eu1 Si1 119.3(6) . .
C9 Eu1 Si1 106.5(7) . .
C40 Eu1 Si1 51.5(5) . .
N1 Si1 C33 116.9(11) . .
N1 Si1 C45 118.0(11) . .
C33 Si1 C45 107.1(12) . .
N1 Si1 C39 105.5(10) . .
C33 Si1 C39 103.9(12) . .
C45 Si1 C39 103.6(11) . .
N1 Si1 Eu1 45.6(7) . .
C33 Si1 Eu1 133.9(8) . .
C45 Si1 Eu1 118.5(9) . .
C39 Si1 Eu1 60.7(8) . .
C55 O1 C55A 31(5) . .
C55 O1 C58A 113(4) . .
C55A O1 C58A 95(6) . .
C55 O1 C58 109(5) . .
C55A O1 C58 109(5) . .
C58A O1 C58 35(4) . .
C55 O1 Eu1 122(3) . .
C55A O1 Eu1 126(4) . .
C58A O1 Eu1 124(3) . .
C58 O1 Eu1 124(3) . .
C1 N1 Si1 137.3(17) . .
C1 N1 Eu1 115.8(15) . .
Si1 N1 Eu1 105.4(10) . .
N1 C1 C6 125(2) . .
N1 C1 C2 119(2) . .
C6 C1 C2 116(2) . .
C52 O2 C51 108(3) . .
C52 O2 Eu1 125(2) . .
C51 O2 Eu1 119(2) . .
C3 C2 C1 120(3) . .
C3 C2 C7 117(2) . .
C1 C2 C7 122(2) . .
C4 C3 C2 123(3) . .
C4 C3 H3 118.5 . .
C2 C3 H3 118.5 . .
C3 C4 C5 117(3) . .
C3 C4 C59 122(3) . .
C5 C4 C59 121(3) . .
C4 C5 C6 123(3) . .
C4 C5 H5 118.3 . .
C6 C5 H5 118.3 . .
C5 C6 C1 120(2) . .
C5 C6 C20 118(2) . .
C1 C6 C20 121(2) . .
C8 C7 C14 125(3) . .
C8 C7 C2 119(3) . .
C14 C7 C2 115(2) . .
C8 C7 Eu1 84.1(17) . .
C14 C7 Eu1 86.6(16) . .
C2 C7 Eu1 106.6(16) . .
C13 C8 C7 121(3) . .
C13 C8 C9 115(3) . .
C7 C8 C9 125(3) . .
C13 C8 Eu1 121.3(19) . .
C7 C8 Eu1 66.1(15) . .
C9 C8 Eu1 81.8(17) . .
C10 C9 C8 121(3) . .
C10 C9 Eu1 128(2) . .
C8 C9 Eu1 70.1(16) . .
C10 C9 H9 119.3 . .
C8 C9 H9 119.3 . .
Eu1 C9 H9 73.9 . .
C11 C10 C9 123(3) . .
C11 C10 H10 118.6 . .
C9 C10 H10 118.6 . .
C10 C11 C12 118(3) . .
C10 C11 H11 121.2 . .
C12 C11 H11 121.2 . .
C13 C12 C11 120(4) . .
C13 C12 H12 119.8 . .
C11 C12 H12 119.8 . .
C12 C13 C8 123(3) . .
C12 C13 H13 118.5 . .
C8 C13 H13 118.5 . .
C19 C14 C15 115(3) . .
C19 C14 C7 121(3) . .
C15 C14 C7 125(3) . .
C19 C14 Eu1 93.6(17) . .
C15 C14 Eu1 114.5(19) . .
C7 C14 Eu1 63.5(14) . .
C16 C15 C14 122(3) . .
C16 C15 H15 118.9 . .
C14 C15 H15 118.9 . .
C17 C16 C15 121(3) . .
C17 C16 H16 119.7 . .
C15 C16 H16 119.7 . .
C18 C17 C16 120(3) . .
C18 C17 H17 120.2 . .
C16 C17 H17 120.2 . .
C17 C18 C19 120(3) . .
C17 C18 H18 119.8 . .
C19 C18 H18 119.8 . .
C18 C19 C14 123(3) . .
C18 C19 H19 118.7 . .
C14 C19 H19 118.7 . .
C6 C20 C21 112(2) . .
C6 C20 C27 112(2) . .
C21 C20 C27 111(2) . .
C6 C20 H20 106.9 . .
C21 C20 H20 106.9 . .
C27 C20 H20 106.9 . .
C26 C21 C22 117(2) . .
C26 C21 C20 122(2) . .
C22 C21 C20 120(2) . .
C23 C22 C21 121(3) . .
C23 C22 H22 119.3 . .
C21 C22 H22 119.3 . .
C24 C23 C22 120(2) . .
C24 C23 H23 120.0 . .
C22 C23 H23 120.0 . .
C23 C24 C25 120(3) . .
C23 C24 H24 119.9 . .
C25 C24 H24 119.9 . .
C24 C25 C26 120(3) . .
C24 C25 H25 119.9 . .
C26 C25 H25 119.9 . .
C21 C26 C25 121(2) . .
C21 C26 H26 119.6 . .
C25 C26 H26 119.6 . .
C32 C27 C28 118(3) . .
C32 C27 C20 123(2) . .
C28 C27 C20 119(2) . .
C27 C28 C29 120(3) . .
C27 C28 H28 119.8 . .
C29 C28 H28 119.8 . .
C30 C29 C28 121(3) . .
C30 C29 H29 119.5 . .
C28 C29 H29 119.5 . .
C29 C30 C31 119(3) . .
C29 C30 H30 120.3 . .
C31 C30 H30 120.3 . .
C32 C31 C30 120(3) . .
C32 C31 H31 120.1 . .
C30 C31 H31 120.1 . .
C27 C32 C31 122(3) . .
C27 C32 H32 119.2 . .
C31 C32 H32 119.2 . .
C38 C33 C34 116(3) . .
C38 C33 Si1 123(2) . .
C34 C33 Si1 120(2) . .
C35 C34 C33 122(3) . .
C35 C34 H34 119.1 . .
C33 C34 H34 119.1 . .
C36 C35 C34 120(3) . .
C36 C35 H35 120.2 . .
C34 C35 H35 120.2 . .
C37 C36 C35 120(3) . .
C37 C36 H36 119.8 . .
C35 C36 H36 119.8 . .
C36 C37 C38 120(3) . .
C36 C37 H37 120.2 . .
C38 C37 H37 120.2 . .
C37 C38 C33 122(3) . .
C37 C38 H38 118.8 . .
C33 C38 H38 118.8 . .
C44 C39 C40 116(3) . .
C44 C39 Si1 126(2) . .
C40 C39 Si1 118(2) . .
C44 C39 Eu1 98(2) . .
C40 C39 Eu1 89.6(16) . .
Si1 C39 Eu1 84.3(9) . .
C41 C40 C39 123(3) . .
C41 C40 Eu1 112(2) . .
C39 C40 Eu1 64.8(15) . .
C41 C40 H40 118.7 . .
C39 C40 H40 118.7 . .
Eu1 C40 H40 93.5 . .
C42 C41 C40 120(3) . .
C42 C41 H41 120.0 . .
C40 C41 H41 120.0 . .
C41 C42 C43 120(3) . .
C41 C42 H42 120.0 . .
C43 C42 H42 120.0 . .
C42 C43 C44 120(3) . .
C42 C43 H43 120.0 . .
C44 C43 H43 120.0 . .
C39 C44 C43 121(3) . .
C39 C44 H44 119.3 . .
C43 C44 H44 119.3 . .
C50 C45 C46 118(2) . .
C50 C45 Si1 119(2) . .
C46 C45 Si1 123(2) . .
C45 C46 C47 120(3) . .
C45 C46 H46 120.0 . .
C47 C46 H46 120.0 . .
C48 C47 C46 121(3) . .
C48 C47 H47 119.5 . .
C46 C47 H47 119.5 . .
C47 C48 C49 119(3) . .
C47 C48 H48 120.3 . .
C49 C48 H48 120.3 . .
C48 C49 C50 120(3) . .
C48 C49 H49 119.9 . .
C50 C49 H49 119.9 . .
C49 C50 C45 121(3) . .
C49 C50 H50 119.3 . .
C45 C50 H50 119.3 . .
O2 C51 C54 106(3) . .
O2 C51 H51A 110.6 . .
C54 C51 H51A 110.6 . .
O2 C51 H51B 110.6 . .
C54 C51 H51B 110.6 . .
H51A C51 H51B 108.8 . .
O2 C52 C53 107(3) . .
O2 C52 H52A 110.3 . .
C53 C52 H52A 110.3 . .
O2 C52 H52B 110.3 . .
C53 C52 H52B 110.3 . .
H52A C52 H52B 108.6 . .
C52 C53 C54 102(3) . .
C52 C53 H53A 111.3 . .
C54 C53 H53A 111.3 . .
C52 C53 H53B 111.3 . .
C54 C53 H53B 111.3 . .
H53A C53 H53B 109.2 . .
C51 C54 C53 104(3) . .
C51 C54 H54A 111.0 . .
C53 C54 H54A 111.0 . .
C51 C54 H54B 111.0 . .
C53 C54 H54B 111.0 . .
H54A C54 H54B 109.0 . .
O1 C55 C56 106(5) . .
O1 C55 H55A 110.6 . .
C56 C55 H55A 110.6 . .
O1 C55 H55B 110.6 . .
C56 C55 H55B 110.6 . .
H55A C55 H55B 108.7 . .
O1 C55A C56A 107(8) . .
O1 C55A H55C 110.4 . .
C56A C55A H55C 110.4 . .
O1 C55A H55D 110.4 . .
C56A C55A H55D 110.4 . .
H55C C55A H55D 108.6 . .
C55 C56 C57 102(7) . .
C55 C56 H56A 111.3 . .
C57 C56 H56A 111.3 . .
C55 C56 H56B 111.3 . .
C57 C56 H56B 111.3 . .
H56A C56 H56B 109.2 . .
C55A C56A C57A 113(10) . .
C55A C56A H56C 109.1 . .
C57A C56A H56C 109.1 . .
C55A C56A H56D 109.1 . .
C57A C56A H56D 109.1 . .
H56C C56A H56D 107.8 . .
C58 C57 C56 109(5) . .
C58 C57 H57A 109.9 . .
C56 C57 H57A 109.9 . .
C58 C57 H57B 109.9 . .
C56 C57 H57B 109.9 . .
H57A C57 H57B 108.3 . .
C58A C57A C56A 90(10) . .
C58A C57A H57C 113.6 . .
C56A C57A H57C 113.6 . .
C58A C57A H57D 113.6 . .
C56A C57A H57D 113.6 . .
H57C C57A H57D 110.9 . .
O1 C58 C57 100(5) . .
O1 C58 H58A 111.8 . .
C57 C58 H58A 111.8 . .
O1 C58 H58B 111.8 . .
C57 C58 H58B 111.8 . .
H58A C58 H58B 109.5 . .
C57A C58A O1 119(9) . .
C57A C58A H58C 107.6 . .
O1 C58A H58C 107.6 . .
C57A C58A H58D 107.6 . .
O1 C58A H58D 107.6 . .
H58C C58A H58D 107.0 . .
C61 C59 C61A 33(4) . .
C61 C59 C60 120(4) . .
C61A C59 C60 124(5) . .
C61 C59 C4 113(4) . .
C61A C59 C4 120(5) . .
C60 C59 C4 116(3) . .
C61 C59 H59 100.8 . .
C61A C59 H59 68.2 . .
C60 C59 H59 100.8 . .
C4 C59 H59 100.8 . .
C59 C60 H60A 109.5 . .
C59 C60 H60B 109.5 . .
H60A C60 H60B 109.5 . .
C59 C60 H60C 109.5 . .
H60A C60 H60C 109.5 . .
H60B C60 H60C 109.5 . .
C59 C61 H61A 109.5 . .
C59 C61 H61B 109.5 . .
C59 C61 H61C 109.5 . .
C59 C61A H61D 109.5 . .
C59 C61A H61E 109.5 . .
H61D C61A H61E 109.5 . .
C59 C61A H61F 109.5 . .
H61D C61A H61F 109.5 . .
H61E C61A H61F 109.5 . .
C63 C62 C64 115(6) . 3_466
C63 C62 H62 122.5 . .
C64 C62 H62 122.5 3_466 .
C64 C63 C62 136(6) . .
C64 C63 H63 111.9 . .
C62 C63 H63 111.9 . .
C63 C64 C62 109(6) . 3_466
C63 C64 H64 125.6 . .
C62 C64 H64 125.6 3_466 .

loop_
_geom_bond_atom_site_label_1
_geom_bond_atom_site_label_2
_geom_bond_distance
_geom_bond_site_symmetry_2
Eu1 N1 2.469(19) .
Eu1 O2 2.53(2) .
Eu1 O1 2.56(2) .
Eu1 C7 2.63(3) .
Eu1 C8 2.86(3) .
Eu1 C39 2.92(2) .
Eu1 C14 2.93(3) .
Eu1 C9 3.01(3) .
Eu1 C40 3.23(3) .
Eu1 Si1 3.331(7) .
Si1 N1 1.68(2) .
Si1 C33 1.88(3) .
Si1 C45 1.90(3) .
Si1 C39 1.92(3) .
O1 C55 1.39(6) .
O1 C55A 1.40(8) .
O1 C58A 1.47(6) .
O1 C58 1.48(7) .
N1 C1 1.40(3) .
C1 C6 1.42(4) .
C1 C2 1.43(3) .
O2 C52 1.44(4) .
O2 C51 1.46(4) .
C2 C3 1.40(4) .
C2 C7 1.50(4) .
C3 C4 1.37(5) .
C3 H3 0.9500 .
C4 C5 1.38(4) .
C4 C59 1.53(4) .
C5 C6 1.40(4) .
C5 H5 0.9500 .
C6 C20 1.52(3) .
C7 C8 1.43(4) .
C7 C14 1.46(4) .
C8 C13 1.41(5) .
C8 C9 1.43(4) .
C9 C10 1.38(5) .
C9 H9 0.9500 .
C10 C11 1.36(5) .
C10 H10 0.9500 .
C11 C12 1.41(5) .
C11 H11 0.9500 .
C12 C13 1.39(5) .
C12 H12 0.9500 .
C13 H13 0.9500 .
C14 C19 1.41(4) .
C14 C15 1.43(4) .
C15 C16 1.38(5) .
C15 H15 0.9500 .
C16 C17 1.38(5) .
C16 H16 0.9500 .
C17 C18 1.37(4) .
C17 H17 0.9500 .
C18 C19 1.39(4) .
C18 H18 0.9500 .
C19 H19 0.9500 .
C20 C21 1.52(3) .
C20 C27 1.53(3) .
C20 H20 1.0000 .
C21 C26 1.39(4) .
C21 C22 1.40(3) .
C22 C23 1.38(4) .
C22 H22 0.9500 .
C23 C24 1.37(4) .
C23 H23 0.9500 .
C24 C25 1.38(4) .
C24 H24 0.9500 .
C25 C26 1.39(4) .
C25 H25 0.9500 .
C26 H26 0.9500 .
C27 C32 1.38(4) .
C27 C28 1.39(4) .
C28 C29 1.39(4) .
C28 H28 0.9500 .
C29 C30 1.36(5) .
C29 H29 0.9500 .
C30 C31 1.39(5) .
C30 H30 0.9500 .
C31 C32 1.39(4) .
C31 H31 0.9500 .
C32 H32 0.9500 .
C33 C38 1.39(4) .
C33 C34 1.40(4) .
C34 C35 1.39(4) .
C34 H34 0.9500 .
C35 C36 1.38(5) .
C35 H35 0.9500 .
C36 C37 1.37(5) .
C36 H36 0.9500 .
C37 C38 1.39(4) .
C37 H37 0.9500 .
C38 H38 0.9500 .
C39 C44 1.39(4) .
C39 C40 1.40(4) .
C40 C41 1.38(4) .
C40 H40 0.9500 .
C41 C42 1.36(5) .
C41 H41 0.9500 .
C42 C43 1.38(5) .
C42 H42 0.9500 .
C43 C44 1.40(5) .
C43 H43 0.9500 .
C44 H44 0.9500 .
C45 C50 1.39(4) .
C45 C46 1.40(4) .
C46 C47 1.41(4) .
C46 H46 0.9500 .
C47 C48 1.37(5) .
C47 H47 0.9500 .
C48 C49 1.38(5) .
C48 H48 0.9500 .
C49 C50 1.39(4) .
C49 H49 0.9500 .
C50 H50 0.9500 .
C51 C54 1.48(6) .
C51 H51A 0.9900 .
C51 H51B 0.9900 .
C52 C53 1.48(5) .
C52 H52A 0.9900 .
C52 H52B 0.9900 .
C53 C54 1.50(6) .
C53 H53A 0.9900 .
C53 H53B 0.9900 .
C54 H54A 0.9900 .
C54 H54B 0.9900 .
C55 C56 1.51(8) .
C55 H55A 0.9900 .
C55 H55B 0.9900 .
C55A C56A 1.50(10) .
C55A H55C 0.9900 .
C55A H55D 0.9900 .
C56 C57 1.54(8) .
C56 H56A 0.9900 .
C56 H56B 0.9900 .
C56A C57A 1.51(11) .
C56A H56C 0.9900 .
C56A H56D 0.9900 .
C57 C58 1.51(8) .
C57 H57A 0.9900 .
C57 H57B 0.9900 .
C57A C58A 1.43(11) .
C57A H57C 0.9900 .
C57A H57D 0.9900 .
C58 H58A 0.9900 .
C58 H58B 0.9900 .
C58A H58C 0.9900 .
C58A H58D 0.9900 .
C59 C61 1.41(7) .
C59 C61A 1.42(8) .
C59 C60 1.46(5) .
C59 H59 1.0000 .
C60 H60A 0.9800 .
C60 H60B 0.9800 .
C60 H60C 0.9800 .
C61 H61A 0.9800 .
C61 H61B 0.9800 .
C61 H61C 0.9800 .
C61A H61D 0.9800 .
C61A H61E 0.9800 .
C61A H61F 0.9800 .
C62 C63 1.41(7) .
C62 C64 1.45(9) 3_466
C62 H62 0.9500 .
C63 C64 1.35(7) .
C63 H63 0.9500 .
C64 C62 1.45(9) 3_466
C64 H64 0.9500 .

loop_
_geom_torsion_atom_site_label_1
_geom_torsion_atom_site_label_2
_geom_torsion_atom_site_label_3
_geom_torsion_atom_site_label_4
_geom_torsion
_geom_torsion_site_symmetry_1
_geom_torsion_site_symmetry_4
O2 Eu1 Si1 N1 84.2(11) . .
O1 Eu1 Si1 N1 173.4(14) . .
C7 Eu1 Si1 N1 -33.1(11) . .
C8 Eu1 Si1 N1 -62.7(11) . .
C39 Eu1 Si1 N1 -167.4(13) . .
C14 Eu1 Si1 N1 -17.2(12) . .
C9 Eu1 Si1 N1 -85.4(12) . .
C40 Eu1 Si1 N1 -138.1(12) . .
N1 Eu1 Si1 C33 86.4(16) . .
O2 Eu1 Si1 C33 170.6(14) . .
O1 Eu1 Si1 C33 -100.2(17) . .
C7 Eu1 Si1 C33 53.3(14) . .
C8 Eu1 Si1 C33 23.8(14) . .
C39 Eu1 Si1 C33 -80.9(15) . .
C14 Eu1 Si1 C33 69.2(14) . .
C9 Eu1 Si1 C33 1.1(14) . .
C40 Eu1 Si1 C33 -51.6(14) . .
N1 Eu1 Si1 C45 -102.5(13) . .
O2 Eu1 Si1 C45 -18.3(11) . .
O1 Eu1 Si1 C45 70.9(15) . .
C7 Eu1 Si1 C45 -135.6(11) . .
C8 Eu1 Si1 C45 -165.1(11) . .
C39 Eu1 Si1 C45 90.2(13) . .
C14 Eu1 Si1 C45 -119.7(11) . .
C9 Eu1 Si1 C45 172.2(11) . .
C40 Eu1 Si1 C45 119.5(12) . .
N1 Eu1 Si1 C39 167.4(13) . .
O2 Eu1 Si1 C39 -108.4(10) . .
O1 Eu1 Si1 C39 -19.3(14) . .
C7 Eu1 Si1 C39 134.2(11) . .
C8 Eu1 Si1 C39 104.7(11) . .
C14 Eu1 Si1 C39 150.2(11) . .
C9 Eu1 Si1 C39 82.0(11) . .
C40 Eu1 Si1 C39 29.3(11) . .
N1 Eu1 O1 C55 37(10) . .
O2 Eu1 O1 C55 95(4) . .
C7 Eu1 O1 C55 -147(4) . .
C8 Eu1 O1 C55 -116(4) . .
C39 Eu1 O1 C55 -9(5) . .
C14 Eu1 O1 C55 -168(4) . .
C9 Eu1 O1 C55 -106(4) . .
C40 Eu1 O1 C55 -34(5) . .
Si1 Eu1 O1 C55 3(5) . .
N1 Eu1 O1 C55A 74(12) . .
O2 Eu1 O1 C55A 132(9) . .
C7 Eu1 O1 C55A -110(9) . .
C8 Eu1 O1 C55A -79(9) . .
C39 Eu1 O1 C55A 28(9) . .
C14 Eu1 O1 C55A -131(9) . .
C9 Eu1 O1 C55A -68(9) . .
C40 Eu1 O1 C55A 3(9) . .
Si1 Eu1 O1 C55A 40(9) . .
N1 Eu1 O1 C58A -159(7) . .
O2 Eu1 O1 C58A -101(4) . .
C7 Eu1 O1 C58A 17(4) . .
C8 Eu1 O1 C58A 48(4) . .
C39 Eu1 O1 C58A 155(4) . .
C14 Eu1 O1 C58A -4(4) . .
C9 Eu1 O1 C58A 58(4) . .
C40 Eu1 O1 C58A 130(4) . .
Si1 Eu1 O1 C58A 167(4) . .
N1 Eu1 O1 C58 -116(9) . .
O2 Eu1 O1 C58 -58(6) . .
C7 Eu1 O1 C58 59(6) . .
C8 Eu1 O1 C58 91(6) . .
C39 Eu1 O1 C58 -162(6) . .
C14 Eu1 O1 C58 39(6) . .
C9 Eu1 O1 C58 101(6) . .
C40 Eu1 O1 C58 173(6) . .
Si1 Eu1 O1 C58 -150(6) . .
C33 Si1 N1 C1 38(3) . .
C45 Si1 N1 C1 -92(3) . .
C39 Si1 N1 C1 153(2) . .
Eu1 Si1 N1 C1 164(3) . .
C33 Si1 N1 Eu1 -126.2(10) . .
C45 Si1 N1 Eu1 103.6(12) . .
C39 Si1 N1 Eu1 -11.4(12) . .
O2 Eu1 N1 C1 94.1(17) . .
O1 Eu1 N1 C1 152(7) . .
C7 Eu1 N1 C1 -23.9(16) . .
C8 Eu1 N1 C1 -54.2(17) . .
C39 Eu1 N1 C1 -160.2(18) . .
C14 Eu1 N1 C1 -3.2(17) . .
C9 Eu1 N1 C1 -66.1(17) . .
C40 Eu1 N1 C1 -135.4(17) . .
Si1 Eu1 N1 C1 -168(2) . .
O2 Eu1 N1 Si1 -97.6(10) . .
O1 Eu1 N1 Si1 -40(8) . .
C7 Eu1 N1 Si1 144.3(12) . .
C8 Eu1 N1 Si1 114.1(11) . .
C39 Eu1 N1 Si1 8.0(9) . .
C14 Eu1 N1 Si1 165.0(10) . .
C9 Eu1 N1 Si1 102.1(10) . .
C40 Eu1 N1 Si1 32.8(9) . .
Si1 N1 C1 C6 45(4) . .
Eu1 N1 C1 C6 -151(2) . .
Si1 N1 C1 C2 -139(2) . .
Eu1 N1 C1 C2 25(3) . .
N1 Eu1 O2 C52 -20(3) . .
O1 Eu1 O2 C52 165(3) . .
C7 Eu1 O2 C52 48(3) . .
C8 Eu1 O2 C52 48(3) . .
C39 Eu1 O2 C52 -83(3) . .
C14 Eu1 O2 C52 72(3) . .
C9 Eu1 O2 C52 106(3) . .
C40 Eu1 O2 C52 -92(3) . .
Si1 Eu1 O2 C52 -49(3) . .
N1 Eu1 O2 C51 -166(2) . .
O1 Eu1 O2 C51 18(2) . .
C7 Eu1 O2 C51 -99(2) . .
C8 Eu1 O2 C51 -98(3) . .
C39 Eu1 O2 C51 131(2) . .
C14 Eu1 O2 C51 -75(2) . .
C9 Eu1 O2 C51 -40(3) . .
C40 Eu1 O2 C51 122(2) . .
Si1 Eu1 O2 C51 165(2) . .
N1 C1 C2 C3 -180(3) . .
C6 C1 C2 C3 -3(4) . .
N1 C1 C2 C7 -4(4) . .
C6 C1 C2 C7 173(2) . .
C1 C2 C3 C4 0(5) . .
C7 C2 C3 C4 -177(3) . .
C2 C3 C4 C5 3(5) . .
C2 C3 C4 C59 -176(3) . .
C3 C4 C5 C6 -2(5) . .
C59 C4 C5 C6 178(3) . .
C4 C5 C6 C1 -2(5) . .
C4 C5 C6 C20 172(3) . .
N1 C1 C6 C5 -179(3) . .
C2 C1 C6 C5 4(4) . .
N1 C1 C6 C20 7(4) . .
C2 C1 C6 C20 -169(2) . .
C3 C2 C7 C8 -108(3) . .
C1 C2 C7 C8 76(3) . .
C3 C2 C7 C14 65(3) . .
C1 C2 C7 C14 -111(3) . .
C3 C2 C7 Eu1 159(2) . .
C1 C2 C7 Eu1 -17(3) . .
N1 Eu1 C7 C8 -99.2(17) . .
O2 Eu1 C7 C8 179.5(15) . .
O1 Eu1 C7 C8 81.2(18) . .
C39 Eu1 C7 C8 -55.4(18) . .
C14 Eu1 C7 C8 126(2) . .
C9 Eu1 C7 C8 25.3(16) . .
C40 Eu1 C7 C8 -31.6(18) . .
Si1 Eu1 C7 C8 -82.7(16) . .
N1 Eu1 C7 C14 134.8(17) . .
O2 Eu1 C7 C14 53.6(17) . .
O1 Eu1 C7 C14 -44.7(18) . .
C8 Eu1 C7 C14 -126(2) . .
C39 Eu1 C7 C14 178.6(15) . .
C9 Eu1 C7 C14 -100.6(18) . .
C40 Eu1 C7 C14 -157.6(15) . .
Si1 Eu1 C7 C14 151.3(15) . .
N1 Eu1 C7 C2 19.6(17) . .
O2 Eu1 C7 C2 -62(2) . .
O1 Eu1 C7 C2 -159.9(17) . .
C8 Eu1 C7 C2 119(3) . .
C39 Eu1 C7 C2 63(2) . .
C14 Eu1 C7 C2 -115(3) . .
C9 Eu1 C7 C2 144(2) . .
C40 Eu1 C7 C2 87.2(19) . .
Si1 Eu1 C7 C2 36.1(18) . .
C14 C7 C8 C13 -165(3) . .
C2 C7 C8 C13 8(4) . .
Eu1 C7 C8 C13 113(2) . .
C14 C7 C8 C9 21(4) . .
C2 C7 C8 C9 -166(2) . .
Eu1 C7 C8 C9 -60(3) . .
C14 C7 C8 Eu1 82(3) . .
C2 C7 C8 Eu1 -106(2) . .
N1 Eu1 C8 C13 -41(2) . .
O2 Eu1 C8 C13 -113(2) . .
O1 Eu1 C8 C13 137(2) . .
C7 Eu1 C8 C13 -112(3) . .
C39 Eu1 C8 C13 20(2) . .
C14 Eu1 C8 C13 -143(3) . .
C9 Eu1 C8 C13 114(3) . .
C40 Eu1 C8 C13 36(2) . .
Si1 Eu1 C8 C13 -14(2) . .
N1 Eu1 C8 C7 71.7(17) . .
O2 Eu1 C8 C7 -1(2) . .
O1 Eu1 C8 C7 -110.9(17) . .
C39 Eu1 C8 C7 132.0(17) . .
C14 Eu1 C8 C7 -30.5(16) . .
C9 Eu1 C8 C7 -134(3) . .
C40 Eu1 C8 C7 148.7(18) . .
Si1 Eu1 C8 C7 98.0(16) . .
N1 Eu1 C8 C9 -154.6(19) . .
O2 Eu1 C8 C9 132.9(18) . .
O1 Eu1 C8 C9 23(2) . .
C7 Eu1 C8 C9 134(3) . .
C39 Eu1 C8 C9 -94.3(18) . .
C14 Eu1 C8 C9 103(2) . .
C40 Eu1 C8 C9 -77.7(18) . .
Si1 Eu1 C8 C9 -128.3(18) . .
C13 C8 C9 C10 2(4) . .
C7 C8 C9 C10 176(3) . .
Eu1 C8 C9 C10 123(3) . .
C13 C8 C9 Eu1 -121(2) . .
C7 C8 C9 Eu1 53(2) . .
N1 Eu1 C9 C10 -90(3) . .
O2 Eu1 C9 C10 146(3) . .
O1 Eu1 C9 C10 87(3) . .
C7 Eu1 C9 C10 -142(3) . .
C8 Eu1 C9 C10 -115(4) . .
C39 Eu1 C9 C10 -25(3) . .
C14 Eu1 C9 C10 -175(3) . .
C40 Eu1 C9 C10 -20(3) . .
Si1 Eu1 C9 C10 -60(3) . .
N1 Eu1 C9 C8 25.3(19) . .
O2 Eu1 C9 C8 -99(3) . .
O1 Eu1 C9 C8 -158.3(19) . .
C7 Eu1 C9 C8 -26.8(17) . .
C39 Eu1 C9 C8 89.9(18) . .
C14 Eu1 C9 C8 -60.1(18) . .
C40 Eu1 C9 C8 95.3(19) . .
Si1 Eu1 C9 C8 54.9(18) . .
C8 C9 C10 C11 -1(5) . .
Eu1 C9 C10 C11 87(4) . .
C9 C10 C11 C12 0(5) . .
C10 C11 C12 C13 1(5) . .
C11 C12 C13 C8 0(5) . .
C7 C8 C13 C12 -176(3) . .
C9 C8 C13 C12 -2(4) . .
Eu1 C8 C13 C12 -97(3) . .
C8 C7 C14 C19 -158(3) . .
C2 C7 C14 C19 29(4) . .
Eu1 C7 C14 C19 -78(3) . .
C8 C7 C14 C15 22(4) . .
C2 C7 C14 C15 -151(3) . .
Eu1 C7 C14 C15 103(3) . .
C8 C7 C14 Eu1 -80(3) . .
C2 C7 C14 Eu1 107(2) . .
N1 Eu1 C14 C19 80.9(19) . .
O2 Eu1 C14 C19 -11.1(19) . .
O1 Eu1 C14 C19 -96.7(19) . .
C7 Eu1 C14 C19 122(3) . .
C8 Eu1 C14 C19 153(2) . .
C39 Eu1 C14 C19 120(2) . .
C9 Eu1 C14 C19 -176(2) . .
C40 Eu1 C14 C19 151.8(17) . .
Si1 Eu1 C14 C19 89.1(19) . .
N1 Eu1 C14 C15 -160(2) . .
O2 Eu1 C14 C15 108(2) . .
O1 Eu1 C14 C15 22(2) . .
C7 Eu1 C14 C15 -118(3) . .
C8 Eu1 C14 C15 -88(2) . .
C39 Eu1 C14 C15 -121(2) . .
C9 Eu1 C14 C15 -57(2) . .
C40 Eu1 C14 C15 -89(2) . .
Si1 Eu1 C14 C15 -152(2) . .
N1 Eu1 C14 C7 -41.6(16) . .
O2 Eu1 C14 C7 -133.6(16) . .
O1 Eu1 C14 C7 140.8(16) . .
C8 Eu1 C14 C7 30.4(15) . .
C39 Eu1 C14 C7 -2(2) . .
C9 Eu1 C14 C7 61.3(16) . .
C40 Eu1 C14 C7 29(2) . .
Si1 Eu1 C14 C7 -33.4(17) . .
C19 C14 C15 C16 -1(4) . .
C7 C14 C15 C16 179(3) . .
Eu1 C14 C15 C16 -107(3) . .
C14 C15 C16 C17 2(5) . .
C15 C16 C17 C18 -1(5) . .
C16 C17 C18 C19 0(5) . .
C17 C18 C19 C14 0(5) . .
C15 C14 C19 C18 0(4) . .
C7 C14 C19 C18 180(3) . .
Eu1 C14 C19 C18 119(3) . .
C5 C6 C20 C21 -88(3) . .
C1 C6 C20 C21 86(3) . .
C5 C6 C20 C27 38(3) . .
C1 C6 C20 C27 -148(2) . .
C6 C20 C21 C26 29(3) . .
C27 C20 C21 C26 -98(3) . .
C6 C20 C21 C22 -153(2) . .
C27 C20 C21 C22 80(3) . .
C26 C21 C22 C23 0(4) . .
C20 C21 C22 C23 -178(2) . .
C21 C22 C23 C24 0(4) . .
C22 C23 C24 C25 1(4) . .
C23 C24 C25 C26 -2(5) . .
C22 C21 C26 C25 -2(4) . .
C20 C21 C26 C25 177(2) . .
C24 C25 C26 C21 2(4) . .
C6 C20 C27 C32 -101(3) . .
C21 C20 C27 C32 25(4) . .
C6 C20 C27 C28 78(3) . .
C21 C20 C27 C28 -156(2) . .
C32 C27 C28 C29 1(4) . .
C20 C27 C28 C29 -178(3) . .
C27 C28 C29 C30 -1(5) . .
C28 C29 C30 C31 1(5) . .
C29 C30 C31 C32 -1(5) . .
C28 C27 C32 C31 -1(5) . .
C20 C27 C32 C31 178(3) . .
C30 C31 C32 C27 1(5) . .
N1 Si1 C33 C38 -10(3) . .
C45 Si1 C33 C38 125(2) . .
C39 Si1 C33 C38 -126(2) . .
Eu1 Si1 C33 C38 -63(3) . .
N1 Si1 C33 C34 169(2) . .
C45 Si1 C33 C34 -56(2) . .
C39 Si1 C33 C34 54(2) . .
Eu1 Si1 C33 C34 116(2) . .
C38 C33 C34 C35 -2(4) . .
Si1 C33 C34 C35 179(2) . .
C33 C34 C35 C36 0(4) . .
C34 C35 C36 C37 1(5) . .
C35 C36 C37 C38 -1(5) . .
C36 C37 C38 C33 -1(5) . .
C34 C33 C38 C37 3(4) . .
Si1 C33 C38 C37 -178(2) . .
N1 Si1 C39 C44 105(3) . .
C33 Si1 C39 C44 -131(3) . .
C45 Si1 C39 C44 -19(3) . .
Eu1 Si1 C39 C44 96(3) . .
N1 Si1 C39 C40 -77(2) . .
C33 Si1 C39 C40 46(2) . .
C45 Si1 C39 C40 158(2) . .
Eu1 Si1 C39 C40 -87(2) . .
N1 Si1 C39 Eu1 9.3(10) . .
C33 Si1 C39 Eu1 132.9(9) . .
C45 Si1 C39 Eu1 -115.3(10) . .
N1 Eu1 C39 C44 -132(2) . .
O2 Eu1 C39 C44 -47.9(19) . .
O1 Eu1 C39 C44 43(2) . .
C7 Eu1 C39 C44 -178.8(18) . .
C8 Eu1 C39 C44 156.8(18) . .
C14 Eu1 C39 C44 -177.6(17) . .
C9 Eu1 C39 C44 128.4(19) . .
C40 Eu1 C39 C44 116(3) . .
Si1 Eu1 C39 C44 -126(2) . .
N1 Eu1 C39 C40 111.1(18) . .
O2 Eu1 C39 C40 -164.4(16) . .
O1 Eu1 C39 C40 -73.5(18) . .
C7 Eu1 C39 C40 64.7(18) . .
C8 Eu1 C39 C40 40.3(18) . .
C14 Eu1 C39 C40 66(2) . .
C9 Eu1 C39 C40 11.9(18) . .
Si1 Eu1 C39 C40 118(2) . .
N1 Eu1 C39 Si1 -6.8(7) . .
O2 Eu1 C39 Si1 77.8(9) . .
O1 Eu1 C39 Si1 168.6(9) . .
C7 Eu1 C39 Si1 -53.2(11) . .
C8 Eu1 C39 Si1 -77.5(10) . .
C14 Eu1 C39 Si1 -51.9(17) . .
C9 Eu1 C39 Si1 -106.0(10) . .
C40 Eu1 C39 Si1 -118(2) . .
C44 C39 C40 C41 1(4) . .
Si1 C39 C40 C41 -176(2) . .
Eu1 C39 C40 C41 101(3) . .
C44 C39 C40 Eu1 -99(3) . .
Si1 C39 C40 Eu1 83.3(16) . .
N1 Eu1 C40 C41 -177(2) . .
O2 Eu1 C40 C41 -97(2) . .
O1 Eu1 C40 C41 -2(2) . .
C7 Eu1 C40 C41 119(2) . .
C8 Eu1 C40 C41 104(2) . .
C39 Eu1 C40 C41 -117(3) . .
C14 Eu1 C40 C41 105(2) . .
C9 Eu1 C40 C41 75(2) . .
Si1 Eu1 C40 C41 -157(3) . .
N1 Eu1 C40 C39 -59.9(16) . .
O2 Eu1 C40 C39 20(2) . .
O1 Eu1 C40 C39 114.4(17) . .
C7 Eu1 C40 C39 -123.7(17) . .
C8 Eu1 C40 C39 -139.1(18) . .
C14 Eu1 C40 C39 -138.2(16) . .
C9 Eu1 C40 C39 -167.7(18) . .
Si1 Eu1 C40 C39 -40.3(14) . .
C39 C40 C41 C42 -1(5) . .
Eu1 C40 C41 C42 72(3) . .
C40 C41 C42 C43 -1(5) . .
C41 C42 C43 C44 2(6) . .
C40 C39 C44 C43 -1(5) . .
Si1 C39 C44 C43 177(3) . .
Eu1 C39 C44 C43 -94(4) . .
C42 C43 C44 C39 -1(6) . .
N1 Si1 C45 C50 -55(3) . .
C33 Si1 C45 C50 170(2) . .
C39 Si1 C45 C50 61(2) . .
Eu1 Si1 C45 C50 -3(3) . .
N1 Si1 C45 C46 128(2) . .
C33 Si1 C45 C46 -7(3) . .
C39 Si1 C45 C46 -116(2) . .
Eu1 Si1 C45 C46 179.9(19) . .
C50 C45 C46 C47 0(4) . .
Si1 C45 C46 C47 177(2) . .
C45 C46 C47 C48 -1(5) . .
C46 C47 C48 C49 0(5) . .
C47 C48 C49 C50 1(5) . .
C48 C49 C50 C45 -2(5) . .
C46 C45 C50 C49 1(4) . .
Si1 C45 C50 C49 -176(2) . .
C52 O2 C51 C54 12(4) . .
Eu1 O2 C51 C54 164(3) . .
C51 O2 C52 C53 11(4) . .
Eu1 O2 C52 C53 -139(3) . .
O2 C52 C53 C54 -29(4) . .
O2 C51 C54 C53 -30(4) . .
C52 C53 C54 C51 36(5) . .
C55A O1 C55 C56 57(11) . .
C58A O1 C55 C56 -1(8) . .
C58 O1 C55 C56 -39(9) . .
Eu1 O1 C55 C56 165(5) . .
C55 O1 C55A C56A -101(15) . .
C58A O1 C55A C56A 28(10) . .
C58 O1 C55A C56A -5(13) . .
Eu1 O1 C55A C56A 166(6) . .
O1 C55 C56 C57 24(8) . .
O1 C55A C56A C57A -10(18) . .
C55 C56 C57 C58 -2(9) . .
C55A C56A C57A C58A -14(17) . .
C55 O1 C58 C57 36(9) . .
C55A O1 C58 C57 3(12) . .
C58A O1 C58 C57 -67(8) . .
Eu1 O1 C58 C57 -168(4) . .
C56 C57 C58 O1 -19(10) . .
C56A C57A C58A O1 37(16) . .
C55 O1 C58A C57A -20(14) . .
C55A O1 C58A C57A -46(14) . .
C58 O1 C58A C57A 71(12) . .
Eu1 O1 C58A C57A 175(11) . .
C3 C4 C59 C61 -103(6) . .
C5 C4 C59 C61 78(7) . .
C3 C4 C59 C61A -139(7) . .
C5 C4 C59 C61A 42(9) . .
C3 C4 C59 C60 43(6) . .
C5 C4 C59 C60 -137(4) . .
C64 C62 C63 C64 2(12) 3_466 .
C62 C63 C64 C62 -2(12) . 3_466
